data_7236826
loop_
_publ_author_name
'Huang, Ding-Chi'
'Kuo, Chi-Hsien'
'Ho, Man-Tzu'
'Lin, Bo-Chao'
'Peng, Wei-Tao'
'Chao, Ito'
'Hsu, Chao-Ping'
'Tao, Yu-Tai'

_publ_section_title
;
 Contorted tetrabenzoacenes of varied conjugation: charge transport study
 with single-crystal field-effect transistors
;
_journal_issue 31
_journal_name_full 'Journal of Materials Chemistry C'
_journal_page_first 7935
_journal_paper_doi 10.1039/C7TC02254A
_journal_volume 5
_journal_year 2017
_chemical_formula_moiety 'C30 H16'
_chemical_formula_sum 'C30 H16'
_chemical_formula_weight 376.43
_chemical_name_systematic TBT
_space_group_IT_number 14
_space_group_name_Hall '-P 2yn'
_space_group_name_H-M_alt 'P 1 21/n 1'
_symmetry_cell_setting monoclinic
_symmetry_space_group_name_Hall '-P 2yn'
_symmetry_space_group_name_H-M 'P 1 21/n 1'
_atom_sites_solution_hydrogens geom
_atom_sites_solution_primary direct
_atom_sites_solution_secondary difmap
_audit_update_record
;
2016-05-23 deposited with the CCDC.
2017-07-17 downloaded from the CCDC.
;
_cell_angle_alpha 90
_cell_angle_beta 100.9900(10)
_cell_angle_gamma 90
_cell_formula_units_Z 4
_cell_length_a 13.1759(3)
_cell_length_b 7.4913(2)
_cell_length_c 18.1519(5)
_cell_measurement_reflns_used 5620
_cell_measurement_temperature 100.00(10)
_cell_measurement_theta_max 26.37
_cell_measurement_theta_min 2.29
_cell_volume 1758.82(8)
_computing_cell_refinement 'Bruker APEX2'
_computing_data_collection 'Bruker APEX2'
_computing_data_reduction 'Bruker SAINT'
_computing_molecular_graphics 'Ortep-3 for Windows (Farrugia, 1997)'
_computing_publication_material 'WinGX publication routines (Farrugia, 1999)'
_computing_structure_refinement 'SHELXL-97 (Sheldrick, 1997)'
_computing_structure_solution 'SHELXS-97 (Sheldrick, 1997)'
_diffrn_ambient_temperature 100.00(10)
_diffrn_measured_fraction_theta_full 1
_diffrn_measured_fraction_theta_max 0.973
_diffrn_measurement_device_type 'CCD area detector'
_diffrn_measurement_method 'phi and omega scans'
_diffrn_radiation_monochromator graphite
_diffrn_radiation_type MoK\a
_diffrn_radiation_wavelength 0.71073
_diffrn_reflns_av_R_equivalents 0.0284
_diffrn_reflns_av_unetI/netI 0.0327
_diffrn_reflns_limit_h_max 16
_diffrn_reflns_limit_h_min -15
_diffrn_reflns_limit_k_max 6
_diffrn_reflns_limit_k_min -9
_diffrn_reflns_limit_l_max 22
_diffrn_reflns_limit_l_min -22
_diffrn_reflns_number 13417
_diffrn_reflns_theta_full 25
_diffrn_reflns_theta_max 26.36
_diffrn_reflns_theta_min 1.76
_exptl_absorpt_coefficient_mu 0.081
_exptl_absorpt_correction_T_max 0.992
_exptl_absorpt_correction_T_min 0.9715
_exptl_absorpt_correction_type multi-scan
_exptl_absorpt_process_details 'Bruker SADABS, 1996'
_exptl_crystal_colour yellow
_exptl_crystal_density_diffrn 1.422
_exptl_crystal_density_meas ?
_exptl_crystal_density_method 'not measured'
_exptl_crystal_description plate
_exptl_crystal_F_000 784
_exptl_crystal_recrystallization_method 'Vapour deposition'
_exptl_crystal_size_max 0.36
_exptl_crystal_size_mid 0.2
_exptl_crystal_size_min 0.1
_refine_diff_density_max 0.379
_refine_diff_density_min -0.183
_refine_diff_density_rms 0.044
_refine_ls_extinction_coef 0.0032(9)
_refine_ls_extinction_expression Fc^*^=kFc[1+0.001xFc^2^\l^3^/sin(2\q)]^-1/4^
_refine_ls_extinction_method SHELXL
_refine_ls_goodness_of_fit_ref 1.027
_refine_ls_hydrogen_treatment constr
_refine_ls_matrix_type full
_refine_ls_number_parameters 272
_refine_ls_number_reflns 3501
_refine_ls_number_restraints 0
_refine_ls_restrained_S_all 1.027
_refine_ls_R_factor_all 0.0636
_refine_ls_R_factor_gt 0.0419
_refine_ls_shift/su_max 0.001
_refine_ls_shift/su_mean 0
_refine_ls_structure_factor_coef Fsqd
_refine_ls_weighting_details 'calc w=1/[\s^2^(Fo^2^)+(0.0595P)^2^+0.3124P] where P=(Fo^2^+2Fc^2^)/3'
_refine_ls_weighting_scheme calc
_refine_ls_wR_factor_gt 0.1029
_refine_ls_wR_factor_ref 0.1152
_reflns_number_gt 2563
_reflns_number_total 3501
_reflns_threshold_expression >2sigma(I)
_cod_data_source_file c7tc02254a2.cif
_cod_data_source_block i13545
_cod_depositor_comments
;
The following automatic conversions were performed:

data item '_symmetry_cell_setting' value 'Monoclinic' was changed to
'monoclinic' in accordance with the
/home/saulius/struct/COD-crude-data/automatic-downloads/DataCite-retrospective/RSC/depositions/lib/dictionaries/cif_core.dic
dictionary named 'cif_core.dic' version 2.4.2 last updated on
2011-04-26.

data item '_exptl_crystal_density_meas' value 'not measured' was
changed to '?' -- the value is perceived as not measured.

Automatic conversion script
Id: cif_fix_values 6909 2019-04-08 15:41:33Z antanas 
;
_cod_original_sg_symbol_H-M P2(1)/n
_cod_database_code 7236826

loop_
_symmetry_equiv_pos_as_xyz
'x, y, z'
'-x+1/2, y+1/2, -z+1/2'
'-x, -y, -z'
'x-1/2, -y-1/2, z-1/2'

loop_
_atom_site_label
_atom_site_type_symbol
_atom_site_fract_x
_atom_site_fract_y
_atom_site_fract_z
_atom_site_U_iso_or_equiv
_atom_site_adp_type
_atom_site_occupancy
_atom_site_symmetry_multiplicity
_atom_site_calc_flag
_atom_site_refinement_flags
C1 C 0.12890(12) 0.12081(19) 0.36536(8) 0.0215(4) Uani 1 1 d .
H1 H 0.1984 0.0809 0.3785 0.026 Uiso 1 1 calc R
C2 C 0.06478(12) 0.1063(2) 0.41743(9) 0.0251(4) Uani 1 1 d .
H2 H 0.0912 0.0577 0.4656 0.03 Uiso 1 1 calc R
C3 C -0.03686(12) 0.1615(2) 0.40009(9) 0.0242(4) Uani 1 1 d .
H3 H -0.0786 0.1585 0.4374 0.029 Uiso 1 1 calc R
C4 C -0.18433(12) 0.2790(2) 0.30764(9) 0.0239(4) Uani 1 1 d .
H4 H -0.2274 0.2744 0.344 0.029 Uiso 1 1 calc R
C5 C -0.22372(12) 0.3391(2) 0.23783(9) 0.0244(4) Uani 1 1 d .
H5 H -0.2934 0.3791 0.2264 0.029 Uiso 1 1 calc R
C6 C -0.20259(11) 0.4045(2) 0.10803(9) 0.0239(4) Uani 1 1 d .
H6 H -0.2733 0.4377 0.095 0.029 Uiso 1 1 calc R
C7 C -0.14004(11) 0.41648(19) 0.05539(9) 0.0231(4) Uani 1 1 d .
H7 H -0.1668 0.4651 0.0073 0.028 Uiso 1 1 calc R
C8 C -0.03819(11) 0.35798(19) 0.07219(8) 0.0206(3) Uani 1 1 d .
H8 H 0.0035 0.3674 0.0351 0.025 Uiso 1 1 calc R
C9 C 0.12660(11) 0.12134(19) 0.03308(8) 0.0202(3) Uani 1 1 d .
H9 H 0.0534 0.1223 0.019 0.024 Uiso 1 1 calc R
C10 C 0.18474(11) 0.0633(2) -0.01852(8) 0.0230(4) Uani 1 1 d .
H10 H 0.1509 0.0219 -0.0664 0.028 Uiso 1 1 calc R
C11 C 0.29138(12) 0.0652(2) -0.00067(9) 0.0233(4) Uani 1 1 d .
H11 H 0.3307 0.0322 -0.0373 0.028 Uiso 1 1 calc R
C12 C 0.45230(11) 0.1173(2) 0.09249(9) 0.0239(4) Uani 1 1 d .
H12 H 0.4928 0.0888 0.056 0.029 Uiso 1 1 calc R
C13 C 0.50014(11) 0.1583(2) 0.16297(9) 0.0237(4) Uani 1 1 d .
H13 H 0.5735 0.1612 0.1748 0.028 Uiso 1 1 calc R
C14 C 0.49079(12) 0.23530(19) 0.29405(9) 0.0238(4) Uani 1 1 d .
H14 H 0.5641 0.235 0.3073 0.029 Uiso 1 1 calc R
C15 C 0.43247(12) 0.27291(19) 0.34748(9) 0.0231(4) Uani 1 1 d .
H15 H 0.4661 0.3044 0.3968 0.028 Uiso 1 1 calc R
C16 C 0.32541(11) 0.26554(19) 0.33054(8) 0.0203(4) Uani 1 1 d .
H16 H 0.2872 0.2916 0.3686 0.024 Uiso 1 1 calc R
C17 C -0.07867(12) 0.22190(19) 0.32783(9) 0.0217(4) Uani 1 1 d .
C18 C -0.16207(11) 0.34359(19) 0.18067(9) 0.0209(3) Uani 1 1 d .
C19 C -0.01403(11) 0.23219(18) 0.27348(8) 0.0188(3) Uani 1 1 d .
C20 C -0.05713(11) 0.28683(19) 0.19854(8) 0.0189(3) Uani 1 1 d .
C21 C 0.09346(11) 0.19307(18) 0.29373(8) 0.0187(3) Uani 1 1 d .
C22 C 0.00488(11) 0.28532(18) 0.14245(8) 0.0181(3) Uani 1 1 d .
C23 C 0.15903(11) 0.21390(18) 0.23781(8) 0.0177(3) Uani 1 1 d .
C24 C 0.11255(11) 0.22747(18) 0.16228(8) 0.0176(3) Uani 1 1 d .
C25 C 0.27221(11) 0.22045(18) 0.25841(8) 0.0188(3) Uani 1 1 d .
C26 C 0.17250(11) 0.17856(19) 0.10531(8) 0.0182(3) Uani 1 1 d .
C27 C 0.33207(11) 0.19581(18) 0.20184(8) 0.0185(3) Uani 1 1 d .
C28 C 0.28197(11) 0.16412(18) 0.12595(8) 0.0187(3) Uani 1 1 d .
C29 C 0.44203(11) 0.19758(19) 0.22028(9) 0.0205(3) Uani 1 1 d .
C30 C 0.34161(11) 0.11574(19) 0.07134(8) 0.0210(3) Uani 1 1 d .

loop_
_atom_site_aniso_label
_atom_site_aniso_U_11
_atom_site_aniso_U_22
_atom_site_aniso_U_33
_atom_site_aniso_U_23
_atom_site_aniso_U_13
_atom_site_aniso_U_12
C1 0.0238(8) 0.0168(8) 0.0216(8) 0.0004(6) -0.0016(6) -0.0016(6)
C2 0.0349(9) 0.0212(8) 0.0175(8) 0.0038(7) 0.0007(7) -0.0045(7)
C3 0.0302(9) 0.0211(8) 0.0218(8) 0.0009(7) 0.0061(7) -0.0063(7)
C4 0.0245(8) 0.0219(8) 0.0264(9) -0.0008(7) 0.0079(7) -0.0044(6)
C5 0.0199(8) 0.0210(8) 0.0318(9) -0.0016(7) 0.0033(7) -0.0019(6)
C6 0.0197(8) 0.0217(8) 0.0278(9) -0.0002(7) -0.0014(7) 0.0012(6)
C7 0.0255(8) 0.0201(8) 0.0209(8) 0.0026(6) -0.0025(7) 0.0007(6)
C8 0.0231(8) 0.0186(8) 0.0195(8) 0.0011(6) 0.0024(6) -0.0017(6)
C9 0.0210(8) 0.0176(8) 0.0204(8) 0.0034(6) -0.0003(6) -0.0008(6)
C10 0.0292(8) 0.0208(8) 0.0172(8) 0.0000(6) -0.0005(7) -0.0018(6)
C11 0.0273(8) 0.0217(8) 0.0213(8) -0.0010(7) 0.0057(7) 0.0027(6)
C12 0.0235(8) 0.0211(8) 0.0276(9) -0.0007(7) 0.0065(7) 0.0034(6)
C13 0.0192(8) 0.0200(8) 0.0305(9) 0.0002(7) 0.0012(7) 0.0028(6)
C14 0.0197(8) 0.0190(8) 0.0294(9) 0.0002(7) -0.0034(7) 0.0015(6)
C15 0.0261(8) 0.0191(8) 0.0204(8) -0.0024(6) -0.0049(7) 0.0014(6)
C16 0.0240(8) 0.0152(7) 0.0200(8) 0.0001(6) 0.0001(6) 0.0018(6)
C17 0.0261(8) 0.0159(8) 0.0225(8) 0.0000(6) 0.0030(7) -0.0058(6)
C18 0.0202(8) 0.0170(8) 0.0244(8) -0.0014(6) 0.0017(6) -0.0022(6)
C19 0.0235(8) 0.0134(7) 0.0189(8) -0.0012(6) 0.0022(6) -0.0026(6)
C20 0.0214(8) 0.0139(7) 0.0200(8) -0.0012(6) 0.0004(6) -0.0031(6)
C21 0.0231(8) 0.0127(7) 0.0186(8) -0.0011(6) -0.0003(6) -0.0028(6)
C22 0.0209(8) 0.0127(7) 0.0189(8) -0.0014(6) -0.0009(6) -0.0022(6)
C23 0.0216(8) 0.0105(7) 0.0196(8) -0.0006(6) 0.0002(6) 0.0007(6)
C24 0.0205(8) 0.0117(7) 0.0193(8) 0.0009(6) 0.0010(6) -0.0024(6)
C25 0.0240(8) 0.0107(7) 0.0201(8) 0.0015(6) 0.0004(6) 0.0015(6)
C26 0.0213(8) 0.0128(7) 0.0191(8) 0.0031(6) 0.0000(6) -0.0013(6)
C27 0.0214(8) 0.0108(7) 0.0216(8) 0.0011(6) 0.0002(6) 0.0006(6)
C28 0.0219(8) 0.0113(7) 0.0215(8) 0.0008(6) 0.0006(6) -0.0005(6)
C29 0.0218(8) 0.0131(7) 0.0248(9) 0.0003(6) -0.0004(7) 0.0011(6)
C30 0.0247(8) 0.0149(7) 0.0223(8) 0.0010(6) 0.0020(7) 0.0012(6)

loop_
_atom_type_symbol
_atom_type_description
_atom_type_scat_dispersion_real
_atom_type_scat_dispersion_imag
_atom_type_scat_source
C C 0.0033 0.0016 'International Tables Vol C Tables 4.2.6.8 and 6.1.1.4'
H H 0 0 'International Tables Vol C Tables 4.2.6.8 and 6.1.1.4'

loop_
_exptl_crystal_face_index_h
_exptl_crystal_face_index_k
_exptl_crystal_face_index_l
_exptl_crystal_face_perp_dist
0 0 1 0.109
0 0 -1 0.132
0 1 0 0.262
0 -1 0 0.237
-1 0 0 0.061
1 0 0 0.13

loop_
_geom_angle_atom_site_label_1
_geom_angle_atom_site_label_2
_geom_angle_atom_site_label_3
_geom_angle
C2 C1 C21 121.55(14)
C2 C1 H1 119.2
C21 C1 H1 119.2
C3 C2 C1 120.79(14)
C3 C2 H2 119.6
C1 C2 H2 119.6
C2 C3 C17 120.21(15)
C2 C3 H3 119.9
C17 C3 H3 119.9
C5 C4 C17 121.26(15)
C5 C4 H4 119.4
C17 C4 H4 119.4
C4 C5 C18 121.10(14)
C4 C5 H5 119.4
C18 C5 H5 119.4
C7 C6 C18 120.17(14)
C7 C6 H6 119.9
C18 C6 H6 119.9
C6 C7 C8 120.49(14)
C6 C7 H7 119.8
C8 C7 H7 119.8
C7 C8 C22 121.89(14)
C7 C8 H8 119.1
C22 C8 H8 119.1
C10 C9 C26 122.11(13)
C10 C9 H9 118.9
C26 C9 H9 118.9
C11 C10 C9 120.41(14)
C11 C10 H10 119.8
C9 C10 H10 119.8
C10 C11 C30 120.05(14)
C10 C11 H11 120
C30 C11 H11 120
C13 C12 C30 121.50(14)
C13 C12 H12 119.3
C30 C12 H12 119.3
C12 C13 C29 121.12(14)
C12 C13 H13 119.4
C29 C13 H13 119.4
C15 C14 C29 119.97(14)
C15 C14 H14 120
C29 C14 H14 120
C14 C15 C16 121.10(14)
C14 C15 H15 119.4
C16 C15 H15 119.4
C15 C16 C25 121.51(14)
C15 C16 H16 119.2
C25 C16 H16 119.2
C3 C17 C19 119.16(14)
C3 C17 C4 121.71(15)
C19 C17 C4 119.10(14)
C6 C18 C20 119.40(14)
C6 C18 C5 121.42(14)
C20 C18 C5 119.17(14)
C17 C19 C21 120.47(13)
C17 C19 C20 119.56(13)
C21 C19 C20 119.95(13)
C22 C20 C18 120.33(14)
C22 C20 C19 120.04(13)
C18 C20 C19 119.63(14)
C1 C21 C19 117.21(14)
C1 C21 C23 123.25(13)
C19 C21 C23 119.30(13)
C8 C22 C20 117.37(13)
C8 C22 C24 122.97(13)
C20 C22 C24 119.31(13)
C24 C23 C21 118.93(13)
C24 C23 C25 118.85(13)
C21 C23 C25 122.22(13)
C23 C24 C22 119.17(13)
C23 C24 C26 118.79(13)
C22 C24 C26 122.01(13)
C16 C25 C27 117.27(13)
C16 C25 C23 123.25(14)
C27 C25 C23 119.24(13)
C9 C26 C28 117.24(13)
C9 C26 C24 122.88(13)
C28 C26 C24 119.32(13)
C25 C27 C29 120.60(13)
C25 C27 C28 120.01(13)
C29 C27 C28 119.37(13)
C26 C28 C30 120.13(13)
C26 C28 C27 119.97(13)
C30 C28 C27 119.89(13)
C14 C29 C27 119.21(14)
C14 C29 C13 121.62(14)
C27 C29 C13 119.17(13)
C11 C30 C28 119.56(13)
C11 C30 C12 121.81(14)
C28 C30 C12 118.62(14)

loop_
_geom_bond_atom_site_label_1
_geom_bond_atom_site_label_2
_geom_bond_distance
C1 C2 1.387(2)
C1 C21 1.404(2)
C1 H1 0.95
C2 C3 1.380(2)
C2 H2 0.95
C3 C17 1.397(2)
C3 H3 0.95
C4 C5 1.352(2)
C4 C17 1.436(2)
C4 H4 0.95
C5 C18 1.435(2)
C5 H5 0.95
C6 C7 1.379(2)
C6 C18 1.401(2)
C6 H6 0.95
C7 C8 1.389(2)
C7 H7 0.95
C8 C22 1.403(2)
C8 H8 0.95
C9 C10 1.388(2)
C9 C26 1.402(2)
C9 H9 0.95
C10 C11 1.381(2)
C10 H10 0.95
C11 C30 1.400(2)
C11 H11 0.95
C12 C13 1.349(2)
C12 C30 1.436(2)
C12 H12 0.95
C13 C29 1.435(2)
C13 H13 0.95
C14 C15 1.377(2)
C14 C29 1.399(2)
C14 H14 0.95
C15 C16 1.386(2)
C15 H15 0.95
C16 C25 1.403(2)
C16 H16 0.95
C17 C19 1.423(2)
C18 C20 1.424(2)
C19 C21 1.424(2)
C19 C20 1.430(2)
C20 C22 1.422(2)
C21 C23 1.461(2)
C22 C24 1.4612(19)
C23 C24 1.395(2)
C23 C25 1.468(2)
C24 C26 1.463(2)
C25 C27 1.421(2)
C26 C28 1.4235(19)
C27 C29 1.4236(19)
C27 C28 1.429(2)
C28 C30 1.424(2)

loop_
_geom_torsion_atom_site_label_1
_geom_torsion_atom_site_label_2
_geom_torsion_atom_site_label_3
_geom_torsion_atom_site_label_4
_geom_torsion
C21 C1 C2 C3 0.5(2)
C1 C2 C3 C17 4.3(2)
C17 C4 C5 C18 1.7(2)
C18 C6 C7 C8 4.0(2)
C6 C7 C8 C22 0.0(2)
C26 C9 C10 C11 -2.0(2)
C9 C10 C11 C30 3.9(2)
C30 C12 C13 C29 1.7(2)
C29 C14 C15 C16 3.2(2)
C14 C15 C16 C25 -0.3(2)
C2 C3 C17 C19 -2.5(2)
C2 C3 C17 C4 179.48(14)
C5 C4 C17 C3 179.22(14)
C5 C4 C17 C19 1.2(2)
C7 C6 C18 C20 -2.7(2)
C7 C6 C18 C5 176.48(14)
C4 C5 C18 C6 179.53(15)
C4 C5 C18 C20 -1.2(2)
C3 C17 C19 C21 -4.2(2)
C4 C17 C19 C21 173.91(13)
C3 C17 C19 C20 177.45(13)
C4 C17 C19 C20 -4.4(2)
C6 C18 C20 C22 -2.5(2)
C5 C18 C20 C22 178.29(13)
C6 C18 C20 C19 177.16(13)
C5 C18 C20 C19 -2.1(2)
C17 C19 C20 C22 -175.48(13)
C21 C19 C20 C22 6.2(2)
C17 C19 C20 C18 4.9(2)
C21 C19 C20 C18 -173.47(13)
C2 C1 C21 C19 -7.0(2)
C2 C1 C21 C23 178.76(13)
C17 C19 C21 C1 8.7(2)
C20 C19 C21 C1 -172.92(13)
C17 C19 C21 C23 -176.76(12)
C20 C19 C21 C23 1.6(2)
C7 C8 C22 C20 -5.0(2)
C7 C8 C22 C24 -178.22(13)
C18 C20 C22 C8 6.2(2)
C19 C20 C22 C8 -173.42(13)
C18 C20 C22 C24 179.65(12)
C19 C20 C22 C24 0.0(2)
C1 C21 C23 C24 158.24(13)
C19 C21 C23 C24 -15.9(2)
C1 C21 C23 C25 -21.6(2)
C19 C21 C23 C25 164.29(13)
C21 C23 C24 C22 22.14(19)
C25 C23 C24 C22 -158.05(12)
C21 C23 C24 C26 -156.22(13)
C25 C23 C24 C26 23.59(19)
C8 C22 C24 C23 158.65(14)
C20 C22 C24 C23 -14.41(19)
C8 C22 C24 C26 -23.0(2)
C20 C22 C24 C26 163.90(13)
C15 C16 C25 C27 -4.7(2)
C15 C16 C25 C23 -178.99(13)
C24 C23 C25 C16 158.73(13)
C21 C23 C25 C16 -21.5(2)
C24 C23 C25 C27 -15.5(2)
C21 C23 C25 C27 164.31(13)
C10 C9 C26 C28 -4.0(2)
C10 C9 C26 C24 -175.29(13)
C23 C24 C26 C9 154.76(14)
C22 C24 C26 C9 -23.6(2)
C23 C24 C26 C28 -16.37(19)
C22 C24 C26 C28 165.32(13)
C16 C25 C27 C29 6.8(2)
C23 C25 C27 C29 -178.64(13)
C16 C25 C27 C28 -174.90(13)
C23 C25 C27 C28 -0.3(2)
C9 C26 C28 C30 8.1(2)
C24 C26 C28 C30 179.68(12)
C9 C26 C28 C27 -171.08(13)
C24 C26 C28 C27 0.5(2)
C25 C27 C28 C26 7.6(2)
C29 C27 C28 C26 -174.09(13)
C25 C27 C28 C30 -171.56(13)
C29 C27 C28 C30 6.8(2)
C15 C14 C29 C27 -1.0(2)
C15 C14 C29 C13 179.81(14)
C25 C27 C29 C14 -4.1(2)
C28 C27 C29 C14 177.61(13)
C25 C27 C29 C13 175.11(12)
C28 C27 C29 C13 -3.2(2)
C12 C13 C29 C14 178.15(14)
C12 C13 C29 C27 -1.0(2)
C10 C11 C30 C28 0.3(2)
C10 C11 C30 C12 179.15(14)
C26 C28 C30 C11 -6.4(2)
C27 C28 C30 C11 172.77(13)
C26 C28 C30 C12 174.75(13)
C27 C28 C30 C12 -6.1(2)
C13 C12 C30 C11 -176.95(15)
C13 C12 C30 C28 1.9(2)
